data_4124339
loop_
_publ_author_name
'Blaisdell, Thomas P.'
'Morken, James P.'

_publ_section_title
;
 Hydroxyl-Directed Cross-Coupling: A Scalable Synthesis of
 Debromohamigeran E and Other Targets of Interest.
;
_journal_issue 27
_journal_name_full 'Journal of the American Chemical Society'
_journal_page_first 8712
_journal_page_last 8715
_journal_paper_doi 10.1021/jacs.5b05477
_journal_volume 137
_journal_year 2015
_chemical_formula_moiety 'C20 H38 B2 O5, C6 H14 O2'
_chemical_formula_sum 'C26 H52 B2 O7'
_chemical_formula_weight 498.29
_chemical_name_systematic
;
 ?
;
_space_group_crystal_system monoclinic
_space_group_IT_number 14
_space_group_name_Hall '-P 2yn'
_space_group_name_H-M_alt 'P 1 21/n 1'
_symmetry_space_group_name_Hall '-P 2yn'
_symmetry_space_group_name_H-M 'P 1 21/n 1'
_atom_sites_solution_hydrogens mixed
_atom_sites_solution_primary direct
_atom_sites_solution_secondary difmap
_audit_creation_method SHELXL-2013
_cell_angle_alpha 90
_cell_angle_beta 96.059(4)
_cell_angle_gamma 90
_cell_formula_units_Z 4
_cell_length_a 10.8734(6)
_cell_length_b 12.5634(7)
_cell_length_c 21.8982(12)
_cell_measurement_reflns_used 8121
_cell_measurement_temperature 100(2)
_cell_measurement_theta_max 27.51
_cell_measurement_theta_min 2.58
_cell_volume 2974.7(3)
_computing_cell_refinement 'SAINT (Bruker, 2013)'
_computing_data_collection 'APEX2 (Bruker, 2013)'
_computing_data_reduction 'SAINT (Bruker, 2013)'
_computing_molecular_graphics 'Bruker SHELXTL'
_computing_publication_material 'Bruker SHELXTL'
_computing_structure_refinement 'SHELXL-2013 (Sheldrick, 2013)'
_computing_structure_solution 'SHELXL-2013 (Sheldrick, 2013)'
_diffrn_ambient_temperature 100(2)
_diffrn_measured_fraction_theta_full 0.999
_diffrn_measured_fraction_theta_max 0.995
_diffrn_measurement_device_type 'Bruker Kappa DUO CCD diffractometer'
_diffrn_measurement_method '\f and \w scans'
_diffrn_radiation_type MoK\a
_diffrn_radiation_wavelength 0.71073
_diffrn_reflns_av_R_equivalents 0.0537
_diffrn_reflns_av_unetI/netI 0.0615
_diffrn_reflns_laue_measured_fraction_full 0.999
_diffrn_reflns_laue_measured_fraction_max 0.995
_diffrn_reflns_limit_h_max 13
_diffrn_reflns_limit_h_min -14
_diffrn_reflns_limit_k_max 16
_diffrn_reflns_limit_k_min -16
_diffrn_reflns_limit_l_max 29
_diffrn_reflns_limit_l_min -29
_diffrn_reflns_number 35722
_diffrn_reflns_point_group_measured_fraction_full 0.999
_diffrn_reflns_point_group_measured_fraction_max 0.995
_diffrn_reflns_theta_full 25.242
_diffrn_reflns_theta_max 28.312
_diffrn_reflns_theta_min 1.870
_diffrn_source 'fine-focus sealed tube'
_exptl_absorpt_coefficient_mu 0.077
_exptl_absorpt_correction_T_max 0.7457
_exptl_absorpt_correction_T_min 0.6352
_exptl_absorpt_correction_type multi-scan
_exptl_absorpt_process_details
;
Sheldrick, G.M. (2013). SADABS. Bruker AXS Inc. Madison, WI USA.
;
_exptl_crystal_density_diffrn 1.113
_exptl_crystal_density_meas ?
_exptl_crystal_density_method none
_exptl_crystal_description block
_exptl_crystal_F_000 1096
_exptl_crystal_size_max 0.340
_exptl_crystal_size_mid 0.210
_exptl_crystal_size_min 0.150
_refine_diff_density_max 0.474
_refine_diff_density_min -0.258
_refine_diff_density_rms 0.053
_refine_ls_extinction_coef na
_refine_ls_extinction_method none
_refine_ls_goodness_of_fit_ref 1.009
_refine_ls_hydrogen_treatment mixed
_refine_ls_matrix_type full
_refine_ls_number_parameters 341
_refine_ls_number_reflns 7385
_refine_ls_number_restraints 3
_refine_ls_restrained_S_all 1.009
_refine_ls_R_factor_all 0.0999
_refine_ls_R_factor_gt 0.0524
_refine_ls_shift/su_max 0.000
_refine_ls_shift/su_mean 0.000
_refine_ls_structure_factor_coef Fsqd
_refine_ls_weighting_details 'w=1/[\s^2^(Fo^2^)+(0.0535P)^2^+0.9509P] where P=(Fo^2^+2Fc^2^)/3'
_refine_ls_weighting_scheme calc
_refine_ls_wR_factor_gt 0.1100
_refine_ls_wR_factor_ref 0.1283
_reflns_Friedel_coverage 0.000
_reflns_number_gt 4664
_reflns_number_total 7385
_reflns_threshold_expression 'I > 2\s(I)'
_cod_data_source_file ja5b05477_si_002.cif
_cod_data_source_block C20H38B2O5(C6H14O2)
_cod_depositor_comments
;
The following automatic conversions were performed:

'_exptl_crystal_density_meas' value 'not measured' was changed to '?'
- the value is perceived as not measured.

Automatic conversion script
Id: cif_fix_values 3271 2015-04-21 07:52:19Z andrius 
;
_cod_database_code 4124339
_shelx_space_group_comment
;
The symmetry employed for this shelxl refinement is uniquely defined
by the following loop, which should always be used as a source of
symmetry information in preference to the above space-group names.
They are only intended as comments.
;
_shelx_estimated_absorpt_t_min 0.974
_shelx_estimated_absorpt_t_max 0.989
_shelxl_version_number 2013-4

loop_
_space_group_symop_operation_xyz
'x, y, z'
'-x+1/2, y+1/2, -z+1/2'
'-x, -y, -z'
'x-1/2, -y-1/2, z-1/2'

loop_
_atom_site_label
_atom_site_type_symbol
_atom_site_fract_x
_atom_site_fract_y
_atom_site_fract_z
_atom_site_U_iso_or_equiv
_atom_site_adp_type
_atom_site_occupancy
_atom_site_site_symmetry_order
_atom_site_calc_flag
_atom_site_refinement_flags_posn
_atom_site_refinement_flags_adp
O1 O -0.00043(11) 0.25270(9) 0.15688(6) 0.0218(3) Uani 1 1 d D .
H1O H -0.0034(18) 0.1930(13) 0.1385(9) 0.033 Uiso 1 1 d D U
O2 O 0.24772(10) 0.63887(9) 0.15298(5) 0.0221(3) Uani 1 1 d . .
O3 O 0.29798(10) 0.56075(8) 0.06463(5) 0.0206(3) Uani 1 1 d . .
O4 O 0.28896(10) 0.34587(8) 0.15130(5) 0.0191(3) Uani 1 1 d . .
O5 O 0.22790(11) 0.21345(8) 0.08345(5) 0.0204(3) Uani 1 1 d . .
B1 B 0.21594(18) 0.56497(14) 0.10815(9) 0.0189(4) Uani 1 1 d . .
B2 B 0.20433(18) 0.31568(14) 0.10382(8) 0.0176(4) Uani 1 1 d . .
C1 C -0.07919(15) 0.32319(12) 0.11910(8) 0.0187(3) Uani 1 1 d . .
H1 H -0.1629 0.2900 0.1108 0.022 Uiso 1 1 calc R U
C2 C -0.09111(15) 0.42780(12) 0.15466(8) 0.0199(4) Uani 1 1 d . .
C3 C 0.03494(15) 0.48470(12) 0.16245(8) 0.0187(3) Uani 1 1 d . .
H3A H 0.0243 0.5555 0.1810 0.022 Uiso 1 1 calc R U
H3B H 0.0925 0.4432 0.1913 0.022 Uiso 1 1 calc R U
C4 C 0.09326(15) 0.49943(12) 0.10223(8) 0.0179(3) Uani 1 1 d . .
H4 H 0.0324 0.5420 0.0748 0.021 Uiso 1 1 calc R U
C5 C 0.10403(15) 0.39076(12) 0.06965(7) 0.0175(3) Uani 1 1 d . .
H5 H 0.1313 0.4062 0.0283 0.021 Uiso 1 1 calc R U
C6 C -0.02476(15) 0.33888(12) 0.05848(8) 0.0193(4) Uani 1 1 d . .
H6A H -0.0803 0.3848 0.0311 0.023 Uiso 1 1 calc R U
H6B H -0.0179 0.2692 0.0380 0.023 Uiso 1 1 calc R U
C7 C -0.13312(17) 0.40344(14) 0.21758(8) 0.0266(4) Uani 1 1 d . .
H7A H -0.0730 0.3561 0.2403 0.040 Uiso 1 1 calc R U
H7B H -0.2142 0.3687 0.2123 0.040 Uiso 1 1 calc R U
H7C H -0.1391 0.4699 0.2405 0.040 Uiso 1 1 calc R U
C8 C -0.19055(17) 0.49756(14) 0.11948(9) 0.0277(4) Uani 1 1 d . .
H8A H -0.2688 0.4583 0.1137 0.042 Uiso 1 1 calc R U
H8B H -0.1646 0.5164 0.0794 0.042 Uiso 1 1 calc R U
H8C H -0.2018 0.5626 0.1430 0.042 Uiso 1 1 calc R U
C9 C 0.37113(15) 0.67842(13) 0.14442(8) 0.0212(4) Uani 1 1 d . .
C10 C 0.38272(16) 0.65043(12) 0.07582(8) 0.0207(4) Uani 1 1 d . .
C11 C 0.46190(17) 0.61846(15) 0.18947(8) 0.0285(4) Uani 1 1 d . .
H11A H 0.4438 0.6335 0.2315 0.043 Uiso 1 1 calc R U
H11B H 0.5464 0.6414 0.1844 0.043 Uiso 1 1 calc R U
H11C H 0.4541 0.5419 0.1815 0.043 Uiso 1 1 calc R U
C12 C 0.37466(18) 0.79665(14) 0.15920(10) 0.0324(5) Uani 1 1 d . .
H12A H 0.3076 0.8329 0.1339 0.049 Uiso 1 1 calc R U
H12B H 0.4543 0.8263 0.1505 0.049 Uiso 1 1 calc R U
H12C H 0.3644 0.8070 0.2027 0.049 Uiso 1 1 calc R U
C13 C 0.51004(16) 0.61456(14) 0.06252(8) 0.0252(4) Uani 1 1 d . .
H13A H 0.5333 0.5502 0.0863 0.038 Uiso 1 1 calc R U
H13B H 0.5701 0.6711 0.0741 0.038 Uiso 1 1 calc R U
H13C H 0.5092 0.5992 0.0186 0.038 Uiso 1 1 calc R U
C14 C 0.33515(17) 0.73748(14) 0.03091(9) 0.0287(4) Uani 1 1 d . .
H14A H 0.3302 0.7099 -0.0111 0.043 Uiso 1 1 calc R U
H14B H 0.3918 0.7983 0.0350 0.043 Uiso 1 1 calc R U
H14C H 0.2528 0.7602 0.0400 0.043 Uiso 1 1 calc R U
C15 C 0.38705(15) 0.26553(12) 0.15842(8) 0.0198(4) Uani 1 1 d . .
C16 C 0.32024(16) 0.16524(13) 0.12893(8) 0.0217(4) Uani 1 1 d . .
C17 C 0.49004(17) 0.30577(14) 0.12255(9) 0.0289(4) Uani 1 1 d . .
H17A H 0.4586 0.3135 0.0792 0.043 Uiso 1 1 calc R U
H17B H 0.5587 0.2548 0.1265 0.043 Uiso 1 1 calc R U
H17C H 0.5192 0.3750 0.1389 0.043 Uiso 1 1 calc R U
C18 C 0.43236(18) 0.25464(14) 0.22561(9) 0.0293(4) Uani 1 1 d . .
H18A H 0.4688 0.3222 0.2409 0.044 Uiso 1 1 calc R U
H18B H 0.4950 0.1984 0.2310 0.044 Uiso 1 1 calc R U
H18C H 0.3628 0.2363 0.2487 0.044 Uiso 1 1 calc R U
C19 C 0.40133(18) 0.09153(14) 0.09558(9) 0.0321(5) Uani 1 1 d . .
H19A H 0.3516 0.0320 0.0777 0.048 Uiso 1 1 calc R U
H19B H 0.4686 0.0641 0.1247 0.048 Uiso 1 1 calc R U
H19C H 0.4362 0.1309 0.0628 0.048 Uiso 1 1 calc R U
C20 C 0.25107(17) 0.10249(14) 0.17366(9) 0.0293(4) Uani 1 1 d . .
H20A H 0.2022 0.1513 0.1963 0.044 Uiso 1 1 calc R U
H20B H 0.3104 0.0645 0.2026 0.044 Uiso 1 1 calc R U
H20C H 0.1959 0.0511 0.1510 0.044 Uiso 1 1 calc R U
O1S O 0.09888(12) 0.09236(10) -0.00767(6) 0.0275(3) Uani 1 1 d D .
H1OS H 0.1453(19) 0.1315(16) 0.0157(10) 0.050(7) Uiso 1 1 d D .
O2S O 0.03920(12) -0.06167(9) -0.09081(6) 0.0266(3) Uani 1 1 d D .
H2OS H 0.026(2) -0.0588(19) -0.0535(8) 0.060(8) Uiso 1 1 d D .
C1S C 0.21765(19) 0.19650(14) -0.07354(9) 0.0335(5) Uani 1 1 d . .
H1S1 H 0.1966 0.2637 -0.0544 0.050 Uiso 1 1 calc R U
H1S2 H 0.2313 0.2093 -0.1164 0.050 Uiso 1 1 calc R U
H1S3 H 0.2931 0.1672 -0.0514 0.050 Uiso 1 1 calc R U
C2S C 0.11202(17) 0.11780(13) -0.07104(8) 0.0249(4) Uani 1 1 d . .
C3S C 0.13740(17) 0.01002(13) -0.10128(8) 0.0240(4) Uani 1 1 d . .
C4S C 0.26013(19) -0.03732(16) -0.07263(11) 0.0429(6) Uani 1 1 d . .
H4S1 H 0.2603 -0.0402 -0.0279 0.064 Uiso 1 1 calc R U
H4S2 H 0.3287 0.0074 -0.0831 0.064 Uiso 1 1 calc R U
H4S3 H 0.2698 -0.1094 -0.0886 0.064 Uiso 1 1 calc R U
C5S C -0.0102(2) 0.16569(16) -0.09913(10) 0.0394(5) Uani 1 1 d . .
H5S1 H -0.0762 0.1126 -0.0985 0.059 Uiso 1 1 calc R U
H5S2 H -0.0027 0.1870 -0.1416 0.059 Uiso 1 1 calc R U
H5S3 H -0.0302 0.2282 -0.0753 0.059 Uiso 1 1 calc R U
C6S C 0.1336(2) 0.01692(15) -0.17054(9) 0.0356(5) Uani 1 1 d . .
H6S1 H 0.1535 -0.0528 -0.1870 0.053 Uiso 1 1 calc R U
H6S2 H 0.1943 0.0695 -0.1814 0.053 Uiso 1 1 calc R U
H6S3 H 0.0507 0.0386 -0.1880 0.053 Uiso 1 1 calc R U

loop_
_atom_site_aniso_label
_atom_site_aniso_U_11
_atom_site_aniso_U_22
_atom_site_aniso_U_33
_atom_site_aniso_U_23
_atom_site_aniso_U_13
_atom_site_aniso_U_12
O1 0.0294(7) 0.0116(5) 0.0236(7) 0.0017(5) -0.0005(5) 0.0010(5)
O2 0.0219(6) 0.0169(6) 0.0278(7) -0.0044(5) 0.0045(5) -0.0037(5)
O3 0.0234(6) 0.0153(5) 0.0231(6) -0.0016(5) 0.0027(5) -0.0064(5)
O4 0.0220(6) 0.0125(5) 0.0223(6) -0.0015(4) -0.0005(5) 0.0011(5)
O5 0.0255(6) 0.0138(5) 0.0211(6) -0.0020(4) -0.0012(5) 0.0009(5)
B1 0.0227(10) 0.0116(8) 0.0220(10) 0.0031(7) 0.0004(8) 0.0022(7)
B2 0.0234(10) 0.0143(9) 0.0156(9) -0.0009(7) 0.0053(8) -0.0040(8)
C1 0.0188(8) 0.0139(8) 0.0227(9) 0.0022(6) -0.0008(7) -0.0017(6)
C2 0.0215(9) 0.0146(8) 0.0240(9) 0.0009(7) 0.0037(7) -0.0007(7)
C3 0.0211(9) 0.0125(7) 0.0224(9) -0.0025(6) 0.0025(7) -0.0003(6)
C4 0.0220(9) 0.0115(7) 0.0200(9) 0.0015(6) 0.0010(7) 0.0008(6)
C5 0.0222(9) 0.0129(7) 0.0175(8) -0.0005(6) 0.0022(7) -0.0029(6)
C6 0.0242(9) 0.0135(7) 0.0195(9) 0.0009(6) -0.0007(7) -0.0012(7)
C7 0.0286(10) 0.0235(9) 0.0290(10) -0.0027(7) 0.0096(8) -0.0020(8)
C8 0.0238(9) 0.0198(9) 0.0399(12) 0.0031(8) 0.0044(8) 0.0029(7)
C9 0.0207(9) 0.0162(8) 0.0265(10) -0.0012(7) 0.0012(7) -0.0041(7)
C10 0.0234(9) 0.0129(8) 0.0252(9) 0.0028(7) 0.0002(7) -0.0051(7)
C11 0.0294(10) 0.0307(10) 0.0246(10) 0.0001(8) -0.0009(8) -0.0010(8)
C12 0.0327(11) 0.0201(9) 0.0439(13) -0.0093(8) 0.0013(9) -0.0076(8)
C13 0.0254(9) 0.0209(9) 0.0294(10) 0.0027(7) 0.0037(8) -0.0023(7)
C14 0.0293(10) 0.0239(9) 0.0324(11) 0.0098(8) 0.0010(8) -0.0020(8)
C15 0.0213(9) 0.0137(8) 0.0241(9) 0.0006(7) 0.0012(7) 0.0014(7)
C16 0.0246(9) 0.0156(8) 0.0243(9) -0.0004(7) -0.0010(7) 0.0023(7)
C17 0.0251(10) 0.0230(9) 0.0389(12) 0.0059(8) 0.0047(8) 0.0004(8)
C18 0.0341(11) 0.0228(9) 0.0293(11) 0.0021(8) -0.0048(8) 0.0005(8)
C19 0.0357(11) 0.0200(9) 0.0401(12) -0.0070(8) 0.0005(9) 0.0085(8)
C20 0.0297(10) 0.0185(9) 0.0385(11) 0.0072(8) -0.0012(9) -0.0033(8)
O1S 0.0407(8) 0.0236(7) 0.0190(7) -0.0034(5) 0.0063(6) -0.0142(6)
O2S 0.0381(8) 0.0190(6) 0.0243(7) -0.0050(5) 0.0106(6) -0.0124(5)
C1S 0.0522(13) 0.0188(9) 0.0313(11) -0.0024(8) 0.0136(10) -0.0141(9)
C2S 0.0364(10) 0.0184(8) 0.0201(9) 0.0007(7) 0.0037(8) -0.0022(8)
C3S 0.0288(10) 0.0167(8) 0.0269(10) -0.0004(7) 0.0055(8) -0.0052(7)
C4S 0.0329(11) 0.0266(10) 0.0683(16) -0.0027(10) 0.0008(11) 0.0111(9)
C5S 0.0456(13) 0.0339(11) 0.0371(12) -0.0023(9) -0.0037(10) 0.0185(10)
C6S 0.0584(14) 0.0226(9) 0.0285(11) -0.0055(8) 0.0176(10) -0.0084(9)

loop_
_atom_type_symbol
_atom_type_description
_atom_type_scat_dispersion_real
_atom_type_scat_dispersion_imag
_atom_type_scat_source
C C 0.0033 0.0016 'International Tables Vol C Tables 4.2.6.8 and 6.1.1.4'
H H 0.0000 0.0000 'International Tables Vol C Tables 4.2.6.8 and 6.1.1.4'
O O 0.0106 0.0060 'International Tables Vol C Tables 4.2.6.8 and 6.1.1.4'
B B 0.0013 0.0007 'International Tables Vol C Tables 4.2.6.8 and 6.1.1.4'

loop_
_geom_angle_atom_site_label_1
_geom_angle_atom_site_label_2
_geom_angle_atom_site_label_3
_geom_angle
C1 O1 H1O 106.4(14)
B1 O2 C9 107.72(13)
B1 O3 C10 107.37(13)
B2 O4 C15 108.30(12)
B2 O5 C16 107.40(13)
O2 B1 O3 112.99(15)
O2 B1 C4 124.48(15)
O3 B1 C4 122.27(15)
O4 B2 O5 111.57(15)
O4 B2 C5 124.99(14)
O5 B2 C5 122.91(15)
O1 C1 C6 108.65(13)
O1 C1 C2 108.22(13)
C6 C1 C2 113.06(13)
O1 C1 H1 108.9
C6 C1 H1 108.9
C2 C1 H1 108.9
C7 C2 C8 107.77(14)
C7 C2 C3 109.91(14)
C8 C2 C3 111.24(13)
C7 C2 C1 109.52(13)
C8 C2 C1 109.03(14)
C3 C2 C1 109.33(13)
C4 C3 C2 113.88(14)
C4 C3 H3A 108.8
C2 C3 H3A 108.8
C4 C3 H3B 108.8
C2 C3 H3B 108.8
H3A C3 H3B 107.7
C3 C4 C5 110.34(12)
C3 C4 B1 114.79(14)
C5 C4 B1 113.40(13)
C3 C4 H4 105.8
C5 C4 H4 105.8
B1 C4 H4 105.8
C6 C5 C4 109.51(13)
C6 C5 B2 113.29(13)
C4 C5 B2 113.07(14)
C6 C5 H5 106.8
C4 C5 H5 106.8
B2 C5 H5 106.8
C1 C6 C5 110.30(14)
C1 C6 H6A 109.6
C5 C6 H6A 109.6
C1 C6 H6B 109.6
C5 C6 H6B 109.6
H6A C6 H6B 108.1
C2 C7 H7A 109.5
C2 C7 H7B 109.5
H7A C7 H7B 109.5
C2 C7 H7C 109.5
H7A C7 H7C 109.5
H7B C7 H7C 109.5
C2 C8 H8A 109.5
C2 C8 H8B 109.5
H8A C8 H8B 109.5
C2 C8 H8C 109.5
H8A C8 H8C 109.5
H8B C8 H8C 109.5
O2 C9 C11 106.88(13)
O2 C9 C12 107.93(14)
C11 C9 C12 110.25(15)
O2 C9 C10 102.44(12)
C11 C9 C10 113.59(14)
C12 C9 C10 114.98(14)
O3 C10 C13 108.18(13)
O3 C10 C14 106.28(14)
C13 C10 C14 110.16(14)
O3 C10 C9 102.81(12)
C13 C10 C9 114.88(14)
C14 C10 C9 113.76(14)
C9 C11 H11A 109.5
C9 C11 H11B 109.5
H11A C11 H11B 109.5
C9 C11 H11C 109.5
H11A C11 H11C 109.5
H11B C11 H11C 109.5
C9 C12 H12A 109.5
C9 C12 H12B 109.5
H12A C12 H12B 109.5
C9 C12 H12C 109.5
H12A C12 H12C 109.5
H12B C12 H12C 109.5
C10 C13 H13A 109.5
C10 C13 H13B 109.5
H13A C13 H13B 109.5
C10 C13 H13C 109.5
H13A C13 H13C 109.5
H13B C13 H13C 109.5
C10 C14 H14A 109.5
C10 C14 H14B 109.5
H14A C14 H14B 109.5
C10 C14 H14C 109.5
H14A C14 H14C 109.5
H14B C14 H14C 109.5
O4 C15 C18 109.01(13)
O4 C15 C17 106.47(13)
C18 C15 C17 110.59(15)
O4 C15 C16 102.15(12)
C18 C15 C16 114.88(14)
C17 C15 C16 113.00(14)
O5 C16 C20 107.59(14)
O5 C16 C19 108.40(14)
C20 C16 C19 110.26(14)
O5 C16 C15 101.71(12)
C20 C16 C15 113.16(14)
C19 C16 C15 115.04(14)
C15 C17 H17A 109.5
C15 C17 H17B 109.5
H17A C17 H17B 109.5
C15 C17 H17C 109.5
H17A C17 H17C 109.5
H17B C17 H17C 109.5
C15 C18 H18A 109.5
C15 C18 H18B 109.5
H18A C18 H18B 109.5
C15 C18 H18C 109.5
H18A C18 H18C 109.5
H18B C18 H18C 109.5
C16 C19 H19A 109.5
C16 C19 H19B 109.5
H19A C19 H19B 109.5
C16 C19 H19C 109.5
H19A C19 H19C 109.5
H19B C19 H19C 109.5
C16 C20 H20A 109.5
C16 C20 H20B 109.5
H20A C20 H20B 109.5
C16 C20 H20C 109.5
H20A C20 H20C 109.5
H20B C20 H20C 109.5
C2S O1S H1OS 109.9(16)
C3S O2S H2OS 109.2(17)
C2S C1S H1S1 109.5
C2S C1S H1S2 109.5
H1S1 C1S H1S2 109.5
C2S C1S H1S3 109.5
H1S1 C1S H1S3 109.5
H1S2 C1S H1S3 109.5
O1S C2S C1S 109.26(15)
O1S C2S C5S 107.68(15)
C1S C2S C5S 110.96(15)
O1S C2S C3S 104.95(13)
C1S C2S C3S 112.62(15)
C5S C2S C3S 111.08(16)
O2S C3S C6S 104.72(14)
O2S C3S C4S 108.76(14)
C6S C3S C4S 111.23(17)
O2S C3S C2S 108.20(14)
C6S C3S C2S 113.06(14)
C4S C3S C2S 110.59(16)
C3S C4S H4S1 109.5
C3S C4S H4S2 109.5
H4S1 C4S H4S2 109.5
C3S C4S H4S3 109.5
H4S1 C4S H4S3 109.5
H4S2 C4S H4S3 109.5
C2S C5S H5S1 109.5
C2S C5S H5S2 109.5
H5S1 C5S H5S2 109.5
C2S C5S H5S3 109.5
H5S1 C5S H5S3 109.5
H5S2 C5S H5S3 109.5
C3S C6S H6S1 109.5
C3S C6S H6S2 109.5
H6S1 C6S H6S2 109.5
C3S C6S H6S3 109.5
H6S1 C6S H6S3 109.5
H6S2 C6S H6S3 109.5

loop_
_geom_bond_atom_site_label_1
_geom_bond_atom_site_label_2
_geom_bond_distance
O1 C1 1.433(2)
O1 H1O 0.850(15)
O2 B1 1.369(2)
O2 C9 1.461(2)
O3 B1 1.373(2)
O3 C10 1.4596(19)
O4 B2 1.367(2)
O4 C15 1.4648(19)
O5 B2 1.392(2)
O5 C16 1.468(2)
B1 C4 1.561(2)
B2 C5 1.571(2)
C1 C6 1.522(2)
C1 C2 1.540(2)
C1 H1 1.0000
C2 C7 1.528(2)
C2 C8 1.535(2)
C2 C3 1.539(2)
C3 C4 1.534(2)
C3 H3A 0.9900
C3 H3B 0.9900
C4 C5 1.551(2)
C4 H4 1.0000
C5 C6 1.541(2)
C5 H5 1.0000
C6 H6A 0.9900
C6 H6B 0.9900
C7 H7A 0.9800
C7 H7B 0.9800
C7 H7C 0.9800
C8 H8A 0.9800
C8 H8B 0.9800
C8 H8C 0.9800
C9 C11 1.520(2)
C9 C12 1.520(2)
C9 C10 1.561(2)
C10 C13 1.513(2)
C10 C14 1.524(2)
C11 H11A 0.9800
C11 H11B 0.9800
C11 H11C 0.9800
C12 H12A 0.9800
C12 H12B 0.9800
C12 H12C 0.9800
C13 H13A 0.9800
C13 H13B 0.9800
C13 H13C 0.9800
C14 H14A 0.9800
C14 H14B 0.9800
C14 H14C 0.9800
C15 C18 1.508(3)
C15 C17 1.521(2)
C15 C16 1.560(2)
C16 C20 1.517(2)
C16 C19 1.518(2)
C17 H17A 0.9800
C17 H17B 0.9800
C17 H17C 0.9800
C18 H18A 0.9800
C18 H18B 0.9800
C18 H18C 0.9800
C19 H19A 0.9800
C19 H19B 0.9800
C19 H19C 0.9800
C20 H20A 0.9800
C20 H20B 0.9800
C20 H20C 0.9800
O1S C2S 1.446(2)
O1S H1OS 0.839(16)
O2S C3S 1.434(2)
O2S H2OS 0.844(16)
C1S C2S 1.521(2)
C1S H1S1 0.9800
C1S H1S2 0.9800
C1S H1S3 0.9800
C2S C5S 1.528(3)
C2S C3S 1.545(2)
C3S C6S 1.515(3)
C3S C4S 1.533(3)
C4S H4S1 0.9800
C4S H4S2 0.9800
C4S H4S3 0.9800
C5S H5S1 0.9800
C5S H5S2 0.9800
C5S H5S3 0.9800
C6S H6S1 0.9800
C6S H6S2 0.9800
C6S H6S3 0.9800

loop_
_geom_hbond_atom_site_label_D
_geom_hbond_atom_site_label_H
_geom_hbond_atom_site_label_A
_geom_hbond_distance_DH
_geom_hbond_distance_HA
_geom_hbond_distance_DA
_geom_hbond_angle_DHA
_geom_hbond_site_symmetry_A
O1 H1O O2S 0.850(15) 1.969(15) 2.8111(17) 170(2) 3
O1S H1OS O5 0.839(16) 1.947(17) 2.7700(17) 167(2) .
O2S H2OS O1S 0.844(16) 2.25(2) 2.6891(17) 112.5(19) .
O2S H2OS O1S 0.844(16) 2.052(19) 2.7816(17) 144(2) 3

loop_
_geom_torsion_atom_site_label_1
_geom_torsion_atom_site_label_2
_geom_torsion_atom_site_label_3
_geom_torsion_atom_site_label_4
_geom_torsion
C9 O2 B1 O3 -8.55(18)
C9 O2 B1 C4 177.31(15)
C10 O3 B1 O2 -9.08(18)
C10 O3 B1 C4 165.21(15)
C15 O4 B2 O5 8.38(17)
C15 O4 B2 C5 -163.48(15)
C16 O5 B2 O4 11.88(18)
C16 O5 B2 C5 -176.06(14)
O1 C1 C2 C7 -53.56(17)
C6 C1 C2 C7 -173.96(14)
O1 C1 C2 C8 -171.27(13)
C6 C1 C2 C8 68.33(17)
O1 C1 C2 C3 66.92(16)
C6 C1 C2 C3 -53.48(18)
C7 C2 C3 C4 172.33(13)
C8 C2 C3 C4 -68.39(18)
C1 C2 C3 C4 52.08(18)
C2 C3 C4 C5 -55.06(18)
C2 C3 C4 B1 175.31(13)
O2 B1 C4 C3 -25.3(2)
O3 B1 C4 C3 161.03(15)
O2 B1 C4 C5 -153.46(15)
O3 B1 C4 C5 32.9(2)
C3 C4 C5 C6 56.94(18)
B1 C4 C5 C6 -172.68(14)
C3 C4 C5 B2 -70.42(17)
B1 C4 C5 B2 59.96(18)
O4 B2 C5 C6 -135.73(16)
O5 B2 C5 C6 53.3(2)
O4 B2 C5 C4 -10.4(2)
O5 B2 C5 C4 178.64(14)
O1 C1 C6 C5 -61.86(16)
C2 C1 C6 C5 58.29(18)
C4 C5 C6 C1 -58.77(17)
B2 C5 C6 C1 68.47(17)
B1 O2 C9 C11 -98.74(15)
B1 O2 C9 C12 142.68(15)
B1 O2 C9 C10 20.95(16)
B1 O3 C10 C13 143.23(14)
B1 O3 C10 C14 -98.49(16)
B1 O3 C10 C9 21.30(16)
O2 C9 C10 O3 -25.35(15)
C11 C9 C10 O3 89.54(16)
C12 C9 C10 O3 -142.13(15)
O2 C9 C10 C13 -142.62(13)
C11 C9 C10 C13 -27.73(19)
C12 C9 C10 C13 100.60(17)
O2 C9 C10 C14 89.12(15)
C11 C9 C10 C14 -155.99(15)
C12 C9 C10 C14 -27.7(2)
B2 O4 C15 C18 -145.41(14)
B2 O4 C15 C17 95.27(15)
B2 O4 C15 C16 -23.45(16)
B2 O5 C16 C20 93.88(15)
B2 O5 C16 C19 -146.90(14)
B2 O5 C16 C15 -25.27(16)
O4 C15 C16 O5 28.99(15)
C18 C15 C16 O5 146.84(14)
C17 C15 C16 O5 -84.99(16)
O4 C15 C16 C20 -86.11(16)
C18 C15 C16 C20 31.7(2)
C17 C15 C16 C20 159.91(15)
O4 C15 C16 C19 145.90(14)
C18 C15 C16 C19 -96.25(19)
C17 C15 C16 C19 31.9(2)
O1S C2S C3S O2S 55.21(18)
C1S C2S C3S O2S 173.97(15)
C5S C2S C3S O2S -60.87(19)
O1S C2S C3S C6S 170.73(15)
C1S C2S C3S C6S -70.5(2)
C5S C2S C3S C6S 54.6(2)
O1S C2S C3S C4S -63.80(18)
C1S C2S C3S C4S 54.9(2)
C5S C2S C3S C4S -179.89(16)
